data_4337337
loop_
_publ_author_name
'Abtab, Sk Md Towsif'
'Majee, Mithun Chandra'
'Maity, Manoranjan'
'Titi\<s, J\'an'
'Bo\<ca, Roman'
'Chaudhury, Muktimoy'

_publ_section_title
;
 Tetranuclear Hetero-Metal [Co(II)2Ln(III)2] (Ln = Gd, Tb, Dy, Ho, La)
 Complexes Involving Carboxylato Bridges in a Rare \m4-\h(2):\h(2) Mode:
 Synthesis, Crystal Structures, and Magnetic Properties.
;
_journal_issue 3
_journal_name_full 'Inorganic chemistry'
_journal_page_first 1295
_journal_page_last 1306
_journal_paper_doi 10.1021/ic401484d
_journal_volume 53
_journal_year 2014
_chemical_formula_sum 'C78 H74 Co2 Dy2 F24 N4 O16'
_chemical_formula_weight 2222.27
_chemical_name_systematic
; 
 ? 
;
_space_group_IT_number 9
_symmetry_cell_setting monoclinic
_symmetry_space_group_name_Hall 'C -2yc'
_symmetry_space_group_name_H-M 'C 1 c 1'
_atom_sites_solution_hydrogens geom
_atom_sites_solution_primary direct
_atom_sites_solution_secondary difmap
_audit_creation_method SHELXL-97
_cell_angle_alpha 90.00
_cell_angle_beta 100.866(2)
_cell_angle_gamma 90.00
_cell_formula_units_Z 4
_cell_length_a 12.4052(5)
_cell_length_b 30.8506(13)
_cell_length_c 23.1455(10)
_cell_measurement_temperature 150(2)
_cell_volume 8699.1(6)
_computing_cell_refinement 'BRUKER APEX II'
_computing_data_collection 'BRUKER APEX II'
_computing_data_reduction 'BRUKER APEX II'
_computing_molecular_graphics 'MERCURY 2.2, PLATON-97'
_computing_publication_material 'MERCURY 2.2, PLATON-97'
_computing_structure_refinement 'SHELXL-97 (Sheldrick, 1997)'
_computing_structure_solution 'SHELXS-97 (Sheldrick, 1990)'
_diffrn_ambient_temperature 150(2)
_diffrn_measured_fraction_theta_full 0.998
_diffrn_measured_fraction_theta_max 0.998
_diffrn_measurement_device_type 'CCD AREA DETECTOR'
_diffrn_measurement_method OMEGA-SCAN
_diffrn_radiation_monochromator graphite
_diffrn_radiation_source 'fine-focus sealed tube'
_diffrn_radiation_type MoK\a
_diffrn_radiation_wavelength 0.71073
_diffrn_reflns_av_R_equivalents 0.0484
_diffrn_reflns_av_sigmaI/netI 0.0586
_diffrn_reflns_limit_h_max 14
_diffrn_reflns_limit_h_min -14
_diffrn_reflns_limit_k_max 37
_diffrn_reflns_limit_k_min -36
_diffrn_reflns_limit_l_max 27
_diffrn_reflns_limit_l_min -27
_diffrn_reflns_number 42707
_diffrn_reflns_theta_full 25.47
_diffrn_reflns_theta_max 25.47
_diffrn_reflns_theta_min 1.32
_exptl_absorpt_coefficient_mu 2.189
_exptl_absorpt_correction_T_max 0.7792
_exptl_absorpt_correction_T_min 0.6446
_exptl_absorpt_correction_type multi-scan
_exptl_absorpt_process_details SADABS
_exptl_crystal_colour 'orange brown'
_exptl_crystal_density_diffrn 1.697
_exptl_crystal_density_method 'not measured'
_exptl_crystal_description block
_exptl_crystal_F_000 4400
_exptl_crystal_size_max 0.22
_exptl_crystal_size_mid 0.16
_exptl_crystal_size_min 0.12
_refine_diff_density_max 0.738
_refine_diff_density_min -0.530
_refine_diff_density_rms 0.090
_refine_ls_abs_structure_details 'Flack H D (1983), Acta Cryst. A39, 876-881'
_refine_ls_abs_structure_Flack 0.322(8)
_refine_ls_extinction_method none
_refine_ls_goodness_of_fit_ref 0.853
_refine_ls_hydrogen_treatment constr
_refine_ls_matrix_type full
_refine_ls_number_parameters 1147
_refine_ls_number_reflns 14797
_refine_ls_number_restraints 2
_refine_ls_restrained_S_all 0.853
_refine_ls_R_factor_all 0.0556
_refine_ls_R_factor_gt 0.0429
_refine_ls_shift/su_max 0.001
_refine_ls_shift/su_mean 0.000
_refine_ls_structure_factor_coef Fsqd
_refine_ls_weighting_details 'calc w=1/[\s^2^(Fo^2^)+(0.1000P)^2^+0.0222P] where P=(Fo^2^+2Fc^2^)/3'
_refine_ls_weighting_scheme calc
_refine_ls_wR_factor_gt 0.1123
_refine_ls_wR_factor_ref 0.1236
_reflns_number_gt 12451
_reflns_number_total 14797
_reflns_threshold_expression >2sigma(I)
_cod_data_source_file ic401484d_si_002.cif
_cod_data_source_block 3_Co2Dy2
_cod_depositor_comments
;
The following automatic conversions were performed:

'_symmetry_cell_setting' value 'Monoclinic' changed to 'monoclinic'
according to
/usr/data/users/saulius/automatic-downloads/current/ACS/lib/dictionaries/cif_core.dic
dictionary named 'cif_core.dic' version 2.4.2 from
2011-04-26.

'_exptl_absorpt_correction_type' value 'MULTI-SCAN'
changed to 'multi-scan' according to
/usr/data/users/saulius/automatic-downloads/current/ACS/lib/dictionaries/cif_core.dic
dictionary named 'cif_core.dic' version 2.4.2 from 2011-04-26.

Automatic conversion script
Id: cif_fix_values 2281 2013-09-26 08:29:07Z andrius 
;
_cod_original_sg_symbol_H-M Cc
_cod_database_code 4337337

loop_
_symmetry_equiv_pos_as_xyz
'x, y, z'
'x, -y, z+1/2'
'x+1/2, y+1/2, z'
'x+1/2, -y+1/2, z+1/2'

loop_
_atom_site_label
_atom_site_type_symbol
_atom_site_fract_x
_atom_site_fract_y
_atom_site_fract_z
_atom_site_U_iso_or_equiv
_atom_site_adp_type
_atom_site_occupancy
_atom_site_symmetry_multiplicity
_atom_site_calc_flag
_atom_site_refinement_flags
F17 F 0.8136(8) 0.5868(2) 0.0593(4) 0.104(3) Uani 1 1 d .
Dy1 Dy 1.02297(2) 0.267372(12) 0.233178(15) 0.03377(10) Uani 1 1 d .
Dy2 Dy 0.95491(3) 0.439149(12) 0.182240(16) 0.03720(11) Uani 1 1 d .
Co1 Co 0.84260(8) 0.33611(3) 0.13618(4) 0.0294(2) Uani 1 1 d .
Co2 Co 1.13716(8) 0.37074(4) 0.28064(4) 0.0348(3) Uani 1 1 d .
O8 O 1.0582(5) 0.42852(19) 0.2765(2) 0.0409(13) Uani 1 1 d .
O3 O 0.9990(5) 0.2493(2) 0.3280(2) 0.0452(14) Uani 1 1 d .
O1 O 0.8745(4) 0.39521(17) 0.1046(2) 0.0347(12) Uani 1 1 d .
O15 O 0.8625(4) 0.37629(18) 0.2179(2) 0.0340(12) Uani 1 1 d .
O16 O 0.9781(4) 0.33464(18) 0.2782(2) 0.0335(12) Uani 1 1 d .
O13 O 1.0215(4) 0.31878(18) 0.1528(2) 0.0331(12) Uani 1 1 d .
O14 O 1.0906(4) 0.38247(18) 0.1839(2) 0.0354(12) Uani 1 1 d .
C72 C 0.8894(6) 0.3567(3) 0.2664(3) 0.0322(17) Uani 1 1 d .
C73 C 0.8176(7) 0.3606(3) 0.3107(4) 0.042(2) Uani 1 1 d .
C74 C 0.8328(8) 0.3318(3) 0.3581(4) 0.048(2) Uani 1 1 d .
H74 H 0.8860 0.3103 0.3616 0.057 Uiso 1 1 calc R
C12 C 0.6976(7) 0.3109(3) 0.0243(3) 0.0394(19) Uani 1 1 d .
H12A H 0.6699 0.2868 -0.0011 0.047 Uiso 1 1 calc R
H12B H 0.6981 0.3363 -0.0005 0.047 Uiso 1 1 calc R
C11 C 0.6197(7) 0.3191(3) 0.0663(4) 0.039(2) Uani 1 1 d .
H11A H 0.5531 0.3323 0.0447 0.047 Uiso 1 1 calc R
H11B H 0.5998 0.2916 0.0815 0.047 Uiso 1 1 calc R
O9 O 0.7841(5) 0.46378(19) 0.1972(3) 0.0463(15) Uani 1 1 d .
O10 O 0.8850(6) 0.4887(2) 0.1049(3) 0.0514(15) Uani 1 1 d .
O12 O 1.1013(5) 0.4717(2) 0.1479(3) 0.0541(16) Uani 1 1 d .
O5 O 0.9334(5) 0.1989(2) 0.2325(3) 0.0456(14) Uani 1 1 d .
O4 O 1.1595(5) 0.2153(2) 0.2718(2) 0.0454(15) Uani 1 1 d .
O6 O 1.0646(5) 0.2261(2) 0.1551(3) 0.0475(15) Uani 1 1 d .
O11 O 0.9744(6) 0.5102(2) 0.2222(3) 0.0571(17) Uani 1 1 d .
N4 N 1.1864(6) 0.3653(3) 0.3757(3) 0.0463(18) Uani 1 1 d .
N2 N 0.6664(5) 0.3476(2) 0.1164(3) 0.0338(14) Uani 1 1 d .
N3 N 1.2967(6) 0.4017(3) 0.2871(3) 0.0450(18) Uani 1 1 d .
O2 O 0.8462(4) 0.28013(18) 0.1842(2) 0.0337(12) Uani 1 1 d .
C16 C 0.6737(8) 0.2067(3) 0.0801(4) 0.047(2) Uani 1 1 d .
H16 H 0.6685 0.1975 0.0414 0.056 Uiso 1 1 calc R
C78 C 0.7380(7) 0.3923(3) 0.3047(4) 0.047(2) Uani 1 1 d .
H78 H 0.7281 0.4109 0.2725 0.057 Uiso 1 1 calc R
C15 C 0.7556(7) 0.2361(3) 0.1044(4) 0.0380(19) Uani 1 1 d .
C45 C 1.3655(7) 0.3833(4) 0.2471(4) 0.049(2) Uani 1 1 d .
H45A H 1.3295 0.3877 0.2070 0.073 Uiso 1 1 calc R
H45B H 1.3758 0.3529 0.2545 0.073 Uiso 1 1 calc R
H45C H 1.4355 0.3976 0.2538 0.073 Uiso 1 1 calc R
C29 C 0.9466(10) 0.1628(4) 0.2102(5) 0.061(3) Uani 1 1 d .
C22 C 0.7675(6) 0.2490(3) 0.1629(3) 0.0336(17) Uani 1 1 d .
C10 C 0.6096(7) 0.3384(3) 0.1668(4) 0.042(2) Uani 1 1 d .
H10A H 0.5332 0.3456 0.1558 0.063 Uiso 1 1 calc R
H10B H 0.6423 0.3555 0.2002 0.063 Uiso 1 1 calc R
H10C H 0.6170 0.3082 0.1768 0.063 Uiso 1 1 calc R
C8 C 0.6946(7) 0.4088(3) 0.0510(4) 0.041(2) Uani 1 1 d .
C1 C 0.8065(7) 0.4096(3) 0.0542(3) 0.0398(19) Uani 1 1 d .
C7 C 0.6268(8) 0.4231(3) -0.0019(4) 0.050(2) Uani 1 1 d .
H7 H 0.5511 0.4230 -0.0043 0.061 Uiso 1 1 calc R
C58 C 0.8098(11) 0.5160(4) 0.0965(5) 0.070(3) Uani 1 1 d .
O7 O 1.1791(4) 0.3082(2) 0.2673(2) 0.0411(14) Uani 1 1 d .
C40 C 1.2918(7) 0.2979(3) 0.3616(4) 0.044(2) Uani 1 1 d .
C71 C 1.1788(8) 0.3085(4) 0.0803(4) 0.051(2) Uani 1 1 d .
H71 H 1.1410 0.2838 0.0880 0.061 Uiso 1 1 calc R
C21 C 0.7147(7) 0.2450(3) 0.2626(4) 0.046(2) Uani 1 1 d .
H21A H 0.7916 0.2483 0.2781 0.070 Uiso 1 1 calc R
H21B H 0.6851 0.2227 0.2840 0.070 Uiso 1 1 calc R
H21C H 0.6775 0.2718 0.2665 0.070 Uiso 1 1 calc R
C34 C 1.3537(7) 0.2720(3) 0.2737(4) 0.048(2) Uani 1 1 d .
C66 C 1.1645(7) 0.3471(3) 0.1084(3) 0.041(2) Uani 1 1 d .
C9 C 0.6471(7) 0.3942(3) 0.1011(4) 0.0413(19) Uani 1 1 d .
H9A H 0.5686 0.3994 0.0923 0.050 Uiso 1 1 calc R
H9B H 0.6777 0.4116 0.1352 0.050 Uiso 1 1 calc R
C20 C 0.6985(7) 0.2326(3) 0.1982(3) 0.0397(19) Uani 1 1 d .
C67 C 1.2194(7) 0.3845(4) 0.0972(3) 0.050(2) Uani 1 1 d .
H67 H 1.2092 0.4103 0.1161 0.060 Uiso 1 1 calc R
C63 C 1.1307(10) 0.5101(4) 0.1438(5) 0.070(3) Uani 1 1 d .
C33 C 1.2728(7) 0.2932(3) 0.3007(4) 0.044(2) Uani 1 1 d .
C46 C 1.2793(7) 0.4476(3) 0.2713(4) 0.045(2) Uani 1 1 d .
H46A H 1.2406 0.4495 0.2308 0.053 Uiso 1 1 calc R
H46B H 1.3502 0.4614 0.2735 0.053 Uiso 1 1 calc R
C65 C 1.0862(6) 0.3494(3) 0.1506(3) 0.0348(19) Uani 1 1 d .
C31 C 1.0576(10) 0.1872(4) 0.1413(4) 0.062(3) Uani 1 1 d .
C13 C 0.8857(7) 0.3130(3) 0.0125(3) 0.043(2) Uani 1 1 d .
H13A H 0.8690 0.2954 -0.0222 0.064 Uiso 1 1 calc R
H13B H 0.9604 0.3081 0.0316 0.064 Uiso 1 1 calc R
H13C H 0.8760 0.3430 0.0018 0.064 Uiso 1 1 calc R
C5 C 0.6685(9) 0.4370(3) -0.0497(4) 0.056(3) Uani 1 1 d .
C2 C 0.8518(8) 0.4234(3) 0.0056(4) 0.051(2) Uani 1 1 d .
C4 C 0.7806(9) 0.4361(3) -0.0445(4) 0.055(3) Uani 1 1 d .
H4 H 0.8102 0.4447 -0.0767 0.067 Uiso 1 1 calc R
C3 C 0.9752(8) 0.4246(4) 0.0087(4) 0.057(2) Uani 1 1 d .
H3A H 0.9909 0.4215 -0.0301 0.085 Uiso 1 1 calc R
H3B H 1.0090 0.4013 0.0331 0.085 Uiso 1 1 calc R
H3C H 1.0037 0.4518 0.0251 0.085 Uiso 1 1 calc R
C64 C 1.2155(13) 0.5165(5) 0.1057(6) 0.084(4) Uani 1 1 d .
F1 F 0.9746(6) 0.2406(2) 0.4465(3) 0.081(2) Uani 1 1 d .
F3 F 0.8485(5) 0.2101(3) 0.3839(3) 0.106(3) Uani 1 1 d .
C41 C 1.2055(7) 0.3192(3) 0.3900(4) 0.049(2) Uani 1 1 d .
H41A H 1.1369 0.3037 0.3780 0.059 Uiso 1 1 calc R
H41B H 1.2269 0.3163 0.4323 0.059 Uiso 1 1 calc R
C23 C 0.9534(8) 0.2095(4) 0.4058(4) 0.064(3) Uani 1 1 d .
F23 F 1.2369(8) 0.5569(3) 0.0944(4) 0.115(3) Uani 1 1 d .
F22 F 1.1845(9) 0.4984(3) 0.0540(4) 0.123(4) Uani 1 1 d .
F24 F 1.3045(8) 0.4987(4) 0.1289(5) 0.139(4) Uani 1 1 d .
C53 C 0.9321(9) 0.4740(4) 0.3501(5) 0.068(3) Uani 1 1 d .
H53A H 0.9276 0.4436 0.3580 0.102 Uiso 1 1 calc R
H53B H 0.8850 0.4807 0.3133 0.102 Uiso 1 1 calc R
H53C H 0.9093 0.4903 0.3810 0.102 Uiso 1 1 calc R
C52 C 1.0485(8) 0.4856(4) 0.3468(4) 0.059(3) Uani 1 1 d .
C54 C 1.1073(8) 0.4620(3) 0.3109(4) 0.047(2) Uani 1 1 d .
C17 C 0.5977(8) 0.1908(3) 0.1147(4) 0.054(2) Uani 1 1 d .
N1 N 0.8109(5) 0.3013(2) 0.0534(3) 0.0368(15) Uani 1 1 d .
F11 F 1.2150(9) 0.1882(5) 0.0986(5) 0.171(6) Uani 1 1 d .
C68 C 1.2897(8) 0.3825(4) 0.0572(4) 0.063(3) Uani 1 1 d .
H68 H 1.3272 0.4071 0.0487 0.076 Uiso 1 1 calc R
C69 C 1.3029(9) 0.3444(5) 0.0308(4) 0.075(4) Uani 1 1 d .
H69 H 1.3507 0.3433 0.0044 0.089 Uiso 1 1 calc R
F10 F 1.0660(11) 0.1932(4) 0.0426(4) 0.148(5) Uani 1 1 d .
C36 C 1.4474(7) 0.2556(4) 0.3112(4) 0.053(2) Uani 1 1 d .
H36 H 1.4997 0.2413 0.2942 0.064 Uiso 1 1 calc R
C70 C 1.2486(8) 0.3069(4) 0.0412(4) 0.055(3) Uani 1 1 d .
H70 H 1.2594 0.2812 0.0220 0.066 Uiso 1 1 calc R
F12 F 1.1128(12) 0.1339(3) 0.0775(5) 0.156(5) Uani 1 1 d .
C39 C 1.3888(7) 0.2816(3) 0.3963(4) 0.050(2) Uani 1 1 d .
H39 H 1.4012 0.2857 0.4368 0.061 Uiso 1 1 calc R
F6 F 1.3208(7) 0.1625(3) 0.2733(4) 0.102(3) Uani 1 1 d .
F18 F 0.8851(16) 0.5396(4) 0.0144(6) 0.199(8) Uani 1 1 d .
F16 F 0.7138(12) 0.5422(4) 0.0060(5) 0.162(6) Uani 1 1 d .
F5 F 1.2195(7) 0.1148(3) 0.3047(5) 0.107(3) Uani 1 1 d .
F4 F 1.3324(8) 0.1554(3) 0.3636(4) 0.123(3) Uani 1 1 d .
C51 C 1.0993(10) 0.5200(4) 0.3790(5) 0.077(4) Uani 1 1 d .
H51 H 1.0600 0.5361 0.4020 0.093 Uiso 1 1 calc R
C59 C 0.8099(14) 0.5462(4) 0.0440(6) 0.077(4) Uani 1 1 d .
C27 C 1.2611(9) 0.1546(4) 0.3129(4) 0.063(3) Uani 1 1 d .
C57 C 0.7316(13) 0.5226(4) 0.1307(6) 0.081(4) Uani 1 1 d .
H57 H 0.6835 0.5458 0.1219 0.097 Uiso 1 1 calc R
C24 C 1.0255(8) 0.2156(4) 0.3597(4) 0.057(3) Uani 1 1 d .
F2 F 0.9740(5) 0.1719(2) 0.4344(2) 0.0729(18) Uani 1 1 d .
C19 C 0.6155(8) 0.2040(3) 0.1737(4) 0.050(2) Uani 1 1 d .
H19 H 0.5695 0.1932 0.1977 0.060 Uiso 1 1 calc R
C30 C 1.0057(10) 0.1539(4) 0.1656(5) 0.066(3) Uani 1 1 d .
H30 H 1.0101 0.1257 0.1524 0.079 Uiso 1 1 calc R
C14 C 0.8294(8) 0.2547(3) 0.0660(4) 0.044(2) Uani 1 1 d .
H14A H 0.9052 0.2504 0.0852 0.053 Uiso 1 1 calc R
H14B H 0.8179 0.2389 0.0292 0.053 Uiso 1 1 calc R
C37 C 1.4661(7) 0.2595(4) 0.3717(4) 0.053(2) Uani 1 1 d .
C43 C 1.2848(8) 0.3929(4) 0.3938(4) 0.051(2) Uani 1 1 d .
H43A H 1.3267 0.3819 0.4305 0.062 Uiso 1 1 calc R
H43B H 1.2613 0.4221 0.4010 0.062 Uiso 1 1 calc R
C47 C 1.2151(8) 0.4720(4) 0.3100(4) 0.053(2) Uani 1 1 d .
C48 C 1.2643(10) 0.5072(4) 0.3422(5) 0.075(4) Uani 1 1 d .
H48 H 1.3358 0.5148 0.3398 0.090 Uiso 1 1 calc R
C18 C 0.5084(10) 0.1600(4) 0.0869(6) 0.074(3) Uani 1 1 d .
H18A H 0.5271 0.1311 0.1004 0.110 Uiso 1 1 calc R
H18B H 0.5011 0.1611 0.0449 0.110 Uiso 1 1 calc R
H18C H 0.4403 0.1683 0.0976 0.110 Uiso 1 1 calc R
C62 C 1.0957(10) 0.5472(4) 0.1737(6) 0.072(3) Uani 1 1 d .
H62 H 1.1233 0.5744 0.1672 0.086 Uiso 1 1 calc R
C61 C 1.0211(12) 0.5435(4) 0.2125(5) 0.072(3) Uani 1 1 d .
C49 C 1.2079(12) 0.5315(5) 0.3783(6) 0.091(5) Uani 1 1 d .
C32 C 1.1153(13) 0.1749(4) 0.0911(5) 0.080(4) Uani 1 1 d .
C44 C 1.3588(7) 0.3948(4) 0.3488(4) 0.049(2) Uani 1 1 d .
H44A H 1.4110 0.4183 0.3590 0.059 Uiso 1 1 calc R
H44B H 1.3999 0.3680 0.3503 0.059 Uiso 1 1 calc R
C35 C 1.3377(8) 0.2662(4) 0.2089(4) 0.058(3) Uani 1 1 d .
H35A H 1.4049 0.2563 0.1986 0.087 Uiso 1 1 calc R
H35B H 1.3170 0.2934 0.1898 0.087 Uiso 1 1 calc R
H35C H 1.2809 0.2453 0.1965 0.087 Uiso 1 1 calc R
C75 C 0.7653(8) 0.3362(4) 0.4010(4) 0.058(3) Uani 1 1 d .
H75 H 0.7739 0.3174 0.4329 0.069 Uiso 1 1 calc R
C76 C 0.6858(9) 0.3688(4) 0.3952(5) 0.071(3) Uani 1 1 d .
H76 H 0.6424 0.3719 0.4236 0.085 Uiso 1 1 calc R
C38 C 1.5689(8) 0.2414(4) 0.4103(5) 0.069(3) Uani 1 1 d .
H38A H 1.5664 0.2103 0.4092 0.104 Uiso 1 1 calc R
H38B H 1.5729 0.2511 0.4500 0.104 Uiso 1 1 calc R
H38C H 1.6325 0.2513 0.3960 0.104 Uiso 1 1 calc R
C77 C 0.6712(8) 0.3966(4) 0.3477(5) 0.062(3) Uani 1 1 d .
H77 H 0.6177 0.4180 0.3438 0.074 Uiso 1 1 calc R
C26 C 1.1682(8) 0.1877(3) 0.3112(4) 0.052(2) Uani 1 1 d .
C25 C 1.1036(8) 0.1849(3) 0.3545(4) 0.051(2) Uani 1 1 d .
H25 H 1.1137 0.1616 0.3805 0.062 Uiso 1 1 calc R
C56 C 0.7217(10) 0.4959(4) 0.1784(6) 0.069(3) Uani 1 1 d .
C55 C 0.6304(10) 0.5041(4) 0.2081(7) 0.072(3) Uani 1 1 d .
F14 F 0.5676(9) 0.5370(3) 0.1925(5) 0.134(4) Uani 1 1 d .
F13 F 0.5643(8) 0.4704(3) 0.2032(6) 0.149(5) Uani 1 1 d .
F15 F 0.6604(10) 0.5058(5) 0.2660(5) 0.162(5) Uani 1 1 d .
C50 C 1.2597(13) 0.5703(5) 0.4125(9) 0.129(7) Uani 1 1 d .
H50A H 1.2179 0.5780 0.4419 0.193 Uiso 1 1 calc R
H50B H 1.2606 0.5943 0.3861 0.193 Uiso 1 1 calc R
H50C H 1.3335 0.5634 0.4311 0.193 Uiso 1 1 calc R
C6 C 0.5949(12) 0.4531(5) -0.1051(5) 0.089(4) Uani 1 1 d .
H6A H 0.5898 0.4842 -0.1037 0.133 Uiso 1 1 calc R
H6B H 0.5230 0.4407 -0.1080 0.133 Uiso 1 1 calc R
H6C H 0.6250 0.4447 -0.1387 0.133 Uiso 1 1 calc R
C42 C 1.1015(8) 0.3798(4) 0.4091(4) 0.056(3) Uani 1 1 d .
H42A H 1.0382 0.3614 0.3996 0.084 Uiso 1 1 calc R
H42B H 1.0811 0.4092 0.3988 0.084 Uiso 1 1 calc R
H42C H 1.1306 0.3781 0.4505 0.084 Uiso 1 1 calc R
C28 C 0.8861(11) 0.1261(4) 0.2324(6) 0.071(3) Uani 1 1 d .
F21 F 0.9421(8) 0.5776(2) 0.2844(4) 0.099(3) Uani 1 1 d .
F20 F 1.0778(11) 0.6087(4) 0.2601(6) 0.160(5) Uani 1 1 d .
F19 F 0.9305(12) 0.6103(3) 0.2030(4) 0.139(4) Uani 1 1 d .
C60 C 0.9941(14) 0.5833(4) 0.2408(6) 0.088(5) Uani 1 1 d .
F9 F 0.9448(12) 0.0997(4) 0.2604(8) 0.205(8) Uani 1 1 d .
F8 F 0.8227(14) 0.1359(3) 0.2660(9) 0.216(10) Uani 1 1 d .
F7 F 0.8180(18) 0.1092(7) 0.1948(7) 0.283(13) Uani 1 1 d .

loop_
_atom_site_aniso_label
_atom_site_aniso_U_11
_atom_site_aniso_U_22
_atom_site_aniso_U_33
_atom_site_aniso_U_23
_atom_site_aniso_U_13
_atom_site_aniso_U_12
F17 0.143(8) 0.055(5) 0.115(6) 0.007(4) 0.023(5) -0.012(4)
Dy1 0.02456(17) 0.0487(2) 0.02781(16) 0.00059(16) 0.00435(12) 0.00298(16)
Dy2 0.0318(2) 0.0421(2) 0.03818(19) -0.00620(17) 0.00781(14) -0.00598(17)
Co1 0.0224(5) 0.0383(6) 0.0273(5) 0.0001(4) 0.0038(4) -0.0011(4)
Co2 0.0239(5) 0.0533(7) 0.0274(5) -0.0050(5) 0.0054(4) -0.0040(5)
O8 0.033(3) 0.052(4) 0.037(3) -0.006(3) 0.006(2) 0.000(3)
O3 0.037(3) 0.063(4) 0.038(3) 0.010(3) 0.012(2) 0.005(3)
O1 0.032(3) 0.043(3) 0.028(2) 0.003(2) 0.001(2) -0.002(2)
O15 0.025(3) 0.044(3) 0.034(3) -0.010(2) 0.009(2) -0.004(2)
O16 0.019(3) 0.051(3) 0.031(3) -0.005(2) 0.005(2) 0.000(2)
O13 0.021(3) 0.049(3) 0.032(3) -0.008(2) 0.011(2) -0.003(2)
O14 0.033(3) 0.044(3) 0.028(3) 0.003(2) 0.004(2) 0.000(2)
C72 0.024(4) 0.048(5) 0.025(4) -0.008(3) 0.008(3) -0.009(4)
C73 0.025(4) 0.067(6) 0.033(4) -0.014(4) 0.006(3) -0.008(4)
C74 0.039(5) 0.067(6) 0.040(4) -0.004(4) 0.012(4) -0.002(4)
C12 0.034(4) 0.054(5) 0.027(4) -0.001(3) -0.002(3) -0.005(4)
C11 0.028(4) 0.044(5) 0.041(4) -0.009(4) -0.008(3) 0.004(4)
O9 0.038(3) 0.038(3) 0.064(4) -0.007(3) 0.013(3) 0.002(3)
O10 0.052(4) 0.052(4) 0.049(3) -0.008(3) 0.007(3) -0.002(3)
O12 0.044(4) 0.058(4) 0.061(4) -0.005(3) 0.013(3) -0.011(3)
O5 0.032(3) 0.053(4) 0.049(3) 0.000(3) 0.002(3) 0.005(3)
O4 0.034(3) 0.064(4) 0.036(3) 0.011(3) 0.002(2) 0.010(3)
O6 0.047(4) 0.057(4) 0.038(3) -0.002(3) 0.008(3) 0.018(3)
O11 0.061(4) 0.054(4) 0.057(4) -0.002(3) 0.012(3) -0.013(3)
N4 0.035(4) 0.077(6) 0.026(3) -0.003(3) 0.003(3) -0.005(4)
N2 0.023(3) 0.042(4) 0.035(3) -0.005(3) 0.002(2) -0.002(3)
N3 0.033(4) 0.068(5) 0.036(3) -0.010(3) 0.010(3) -0.007(3)
O2 0.024(3) 0.044(3) 0.034(3) -0.001(2) 0.011(2) -0.005(2)
C16 0.044(5) 0.040(5) 0.051(5) -0.005(4) -0.001(4) -0.010(4)
C78 0.028(4) 0.067(6) 0.052(5) -0.019(4) 0.020(4) -0.001(4)
C15 0.038(5) 0.040(5) 0.036(4) 0.001(4) 0.007(3) -0.005(4)
C45 0.027(4) 0.079(7) 0.043(5) -0.006(4) 0.015(4) -0.002(4)
C29 0.059(7) 0.057(7) 0.063(6) 0.006(5) 0.002(5) -0.002(5)
C22 0.027(4) 0.037(4) 0.035(4) 0.006(3) 0.001(3) -0.001(3)
C10 0.026(4) 0.061(6) 0.040(4) 0.005(4) 0.008(3) 0.002(4)
C8 0.035(5) 0.037(5) 0.049(5) 0.006(4) 0.002(4) -0.003(4)
C1 0.042(5) 0.042(5) 0.036(4) -0.002(3) 0.007(3) 0.001(4)
C7 0.050(6) 0.043(5) 0.052(5) 0.008(4) -0.006(4) 0.004(4)
C58 0.081(9) 0.062(7) 0.066(7) 0.011(6) 0.012(6) 0.004(6)
O7 0.022(3) 0.065(4) 0.035(3) -0.006(3) 0.002(2) 0.002(3)
C40 0.026(4) 0.075(7) 0.032(4) 0.005(4) 0.009(3) -0.001(4)
C71 0.040(5) 0.078(7) 0.033(4) -0.012(4) 0.005(4) 0.007(5)
C21 0.034(5) 0.071(6) 0.036(4) 0.008(4) 0.010(3) -0.008(4)
C34 0.022(4) 0.077(7) 0.042(5) 0.005(4) 0.004(3) 0.004(4)
C66 0.029(4) 0.067(6) 0.025(4) 0.002(4) 0.003(3) 0.005(4)
C9 0.033(4) 0.045(5) 0.045(5) -0.001(4) 0.005(3) 0.011(4)
C20 0.036(5) 0.043(5) 0.037(4) 0.008(3) 0.000(3) -0.002(4)
C67 0.027(4) 0.091(7) 0.031(4) 0.005(4) 0.003(3) -0.019(4)
C63 0.056(7) 0.085(9) 0.070(7) 0.011(6) 0.012(5) -0.025(6)
C33 0.026(4) 0.066(6) 0.040(4) 0.007(4) 0.001(3) -0.002(4)
C46 0.035(5) 0.063(6) 0.035(4) -0.008(4) 0.005(3) -0.009(4)
C65 0.022(4) 0.065(6) 0.018(3) 0.007(4) 0.005(3) 0.002(4)
C31 0.076(8) 0.061(7) 0.045(5) 0.007(5) 0.000(5) 0.019(6)
C13 0.032(4) 0.065(6) 0.033(4) 0.003(4) 0.010(3) 0.000(4)
C5 0.062(7) 0.057(6) 0.042(5) 0.015(4) -0.004(4) -0.009(5)
C2 0.049(5) 0.053(5) 0.051(5) 0.009(4) 0.011(4) -0.005(4)
C4 0.064(7) 0.059(6) 0.040(5) 0.007(4) 0.002(4) -0.013(5)
C3 0.039(5) 0.083(7) 0.049(5) 0.012(5) 0.010(4) -0.011(5)
C64 0.088(11) 0.079(9) 0.087(9) -0.005(7) 0.021(7) -0.043(8)
F1 0.079(5) 0.114(6) 0.056(4) 0.004(4) 0.026(3) 0.025(4)
F3 0.035(3) 0.208(9) 0.073(4) 0.070(5) 0.009(3) 0.004(4)
C41 0.031(4) 0.083(7) 0.034(4) -0.003(4) 0.008(3) -0.002(4)
C23 0.044(6) 0.108(9) 0.040(5) 0.026(6) 0.005(4) 0.006(6)
F23 0.131(8) 0.098(6) 0.132(7) -0.006(5) 0.064(6) -0.060(6)
F22 0.143(9) 0.139(8) 0.102(6) -0.027(6) 0.058(6) -0.068(7)
F24 0.064(6) 0.209(12) 0.153(9) 0.043(8) 0.041(6) -0.003(7)
C53 0.055(6) 0.093(8) 0.060(6) -0.031(6) 0.021(5) 0.002(6)
C52 0.049(6) 0.081(7) 0.047(5) -0.027(5) 0.010(4) -0.018(5)
C54 0.044(5) 0.049(5) 0.050(5) -0.029(4) 0.011(4) -0.011(4)
C17 0.049(6) 0.050(6) 0.057(5) 0.003(4) -0.003(4) -0.011(4)
N1 0.027(3) 0.047(4) 0.036(3) 0.001(3) 0.005(3) 0.002(3)
F11 0.090(8) 0.272(15) 0.168(10) -0.117(11) 0.067(7) -0.004(9)
C68 0.032(5) 0.117(10) 0.042(5) 0.001(6) 0.012(4) -0.019(6)
C69 0.036(6) 0.153(13) 0.036(5) 0.002(6) 0.011(4) 0.003(7)
F10 0.199(12) 0.189(10) 0.069(5) 0.012(6) 0.063(6) 0.085(9)
C36 0.028(5) 0.079(7) 0.053(5) 0.008(5) 0.010(4) 0.015(4)
C70 0.039(5) 0.095(8) 0.032(4) -0.009(5) 0.009(4) 0.008(5)
F12 0.262(15) 0.091(6) 0.138(8) -0.031(6) 0.102(9) 0.052(7)
C39 0.033(5) 0.080(7) 0.035(4) 0.005(4) -0.003(3) -0.009(5)
F6 0.101(6) 0.095(5) 0.123(6) 0.030(5) 0.056(5) 0.050(5)
F18 0.35(2) 0.139(9) 0.156(10) 0.088(8) 0.156(14) 0.108(12)
F16 0.215(14) 0.137(8) 0.108(7) 0.039(6) -0.035(8) -0.081(9)
F5 0.085(6) 0.067(5) 0.169(9) -0.009(5) 0.027(5) 0.009(4)
F4 0.096(6) 0.160(8) 0.099(6) -0.007(6) -0.019(5) 0.059(6)
C51 0.077(8) 0.088(9) 0.073(7) -0.051(6) 0.030(6) -0.030(7)
C59 0.121(12) 0.043(7) 0.065(7) 0.004(5) 0.010(7) 0.000(7)
C27 0.056(6) 0.081(8) 0.051(6) 0.007(5) 0.009(5) 0.017(6)
C57 0.106(11) 0.050(7) 0.087(9) 0.006(6) 0.019(8) 0.012(7)
C24 0.035(5) 0.083(7) 0.049(5) 0.021(5) 0.002(4) -0.003(5)
F2 0.056(4) 0.110(5) 0.054(3) 0.033(3) 0.012(3) -0.006(3)
C19 0.040(5) 0.052(6) 0.058(5) 0.012(4) 0.008(4) -0.010(4)
C30 0.077(8) 0.056(7) 0.063(6) -0.008(5) 0.010(6) 0.022(6)
C14 0.047(5) 0.043(5) 0.042(4) -0.005(4) 0.006(4) -0.005(4)
C37 0.025(4) 0.086(7) 0.044(5) 0.015(5) -0.002(4) -0.005(4)
C43 0.041(5) 0.078(7) 0.033(4) -0.010(4) 0.001(4) -0.009(5)
C47 0.042(5) 0.068(7) 0.048(5) -0.022(5) 0.008(4) -0.003(5)
C48 0.058(7) 0.092(9) 0.071(7) -0.023(7) 0.004(5) -0.030(6)
C18 0.069(8) 0.062(7) 0.086(8) -0.003(6) 0.004(6) -0.029(6)
C62 0.064(7) 0.058(7) 0.098(9) -0.001(6) 0.026(7) -0.018(6)
C61 0.090(9) 0.061(7) 0.065(7) 0.001(5) 0.011(6) -0.008(7)
C49 0.080(9) 0.106(11) 0.092(9) -0.064(8) 0.026(7) -0.018(8)
C32 0.098(11) 0.076(8) 0.071(8) -0.021(6) 0.029(7) 0.039(7)
C44 0.024(4) 0.080(7) 0.046(5) -0.004(4) 0.009(3) -0.014(4)
C35 0.038(5) 0.086(8) 0.049(5) -0.004(5) 0.006(4) 0.002(5)
C75 0.053(6) 0.088(8) 0.041(5) 0.001(5) 0.028(4) -0.007(5)
C76 0.050(6) 0.114(10) 0.060(7) -0.024(6) 0.036(5) -0.007(6)
C38 0.032(5) 0.104(9) 0.067(6) 0.018(6) -0.002(5) 0.018(5)
C77 0.038(5) 0.078(8) 0.069(7) -0.018(6) 0.010(5) 0.001(5)
C26 0.039(5) 0.062(6) 0.054(5) 0.000(5) 0.004(4) 0.010(5)
C25 0.047(5) 0.063(6) 0.042(5) 0.014(4) 0.002(4) 0.011(5)
C56 0.067(7) 0.045(6) 0.095(8) -0.003(5) 0.015(6) 0.011(5)
C55 0.048(7) 0.057(7) 0.116(11) -0.013(7) 0.026(6) 0.008(5)
F14 0.124(8) 0.088(6) 0.212(11) 0.043(6) 0.093(8) 0.066(6)
F13 0.089(7) 0.101(7) 0.283(15) -0.029(8) 0.104(9) 0.007(5)
F15 0.138(10) 0.251(15) 0.108(8) -0.044(8) 0.048(7) 0.078(10)
C50 0.085(11) 0.118(13) 0.170(17) -0.097(12) -0.009(10) -0.029(9)
C6 0.083(9) 0.110(10) 0.063(7) 0.033(7) -0.012(6) 0.019(8)
C42 0.044(5) 0.097(8) 0.029(4) -0.013(4) 0.015(4) -0.006(5)
C28 0.060(7) 0.044(6) 0.104(9) 0.003(6) 0.000(7) -0.006(5)
F21 0.145(8) 0.064(4) 0.107(6) -0.006(4) 0.065(6) 0.007(5)
F20 0.177(13) 0.121(8) 0.198(13) -0.073(8) 0.079(10) -0.062(9)
F19 0.234(14) 0.088(6) 0.108(7) 0.008(5) 0.070(8) 0.036(8)
C60 0.140(14) 0.047(7) 0.083(9) -0.017(6) 0.035(9) -0.035(8)
F9 0.142(11) 0.119(9) 0.36(2) 0.141(12) 0.072(12) 0.020(8)
F8 0.257(18) 0.086(7) 0.38(2) 0.055(10) 0.24(2) 0.010(9)
F7 0.31(2) 0.38(2) 0.150(11) -0.023(14) 0.010(13) -0.29(2)

loop_
_atom_type_symbol
_atom_type_description
_atom_type_scat_dispersion_real
_atom_type_scat_dispersion_imag
_atom_type_scat_source
C C 0.0033 0.0016 'International Tables Vol C Tables 4.2.6.8 and 6.1.1.4'
H H 0.0000 0.0000 'International Tables Vol C Tables 4.2.6.8 and 6.1.1.4'
N N 0.0061 0.0033 'International Tables Vol C Tables 4.2.6.8 and 6.1.1.4'
O O 0.0106 0.0060 'International Tables Vol C Tables 4.2.6.8 and 6.1.1.4'
F F 0.0171 0.0103 'International Tables Vol C Tables 4.2.6.8 and 6.1.1.4'
Co Co 0.3494 0.9721 'International Tables Vol C Tables 4.2.6.8 and 6.1.1.4'
Dy Dy -0.1892 4.4098 'International Tables Vol C Tables 4.2.6.8 and 6.1.1.4'

loop_
_geom_angle_atom_site_label_1
_geom_angle_atom_site_label_2
_geom_angle_atom_site_label_3
_geom_angle
O2 Dy1 O7 136.9(2)
O2 Dy1 O3 103.02(19)
O7 Dy1 O3 93.2(2)
O2 Dy1 O6 92.3(2)
O7 Dy1 O6 105.4(2)
O3 Dy1 O6 132.8(2)
O2 Dy1 O5 75.49(19)
O7 Dy1 O5 147.2(2)
O3 Dy1 O5 69.7(2)
O6 Dy1 O5 71.6(2)
O2 Dy1 O4 147.5(2)
O7 Dy1 O4 75.5(2)
O3 Dy1 O4 72.2(2)
O6 Dy1 O4 71.3(2)
O5 Dy1 O4 72.7(2)
O2 Dy1 O16 77.99(18)
O7 Dy1 O16 68.60(18)
O3 Dy1 O16 73.8(2)
O6 Dy1 O16 153.4(2)
O5 Dy1 O16 127.92(19)
O4 Dy1 O16 128.16(18)
O2 Dy1 O13 69.16(17)
O7 Dy1 O13 78.03(18)
O3 Dy1 O13 152.4(2)
O6 Dy1 O13 74.8(2)
O5 Dy1 O13 129.33(18)
O4 Dy1 O13 128.80(19)
O16 Dy1 O13 78.59(17)
O1 Dy2 O9 92.0(2)
O1 Dy2 O8 136.15(19)
O9 Dy2 O8 105.1(2)
O1 Dy2 O12 103.6(2)
O9 Dy2 O12 133.9(2)
O8 Dy2 O12 93.0(2)
O1 Dy2 O11 147.0(2)
O9 Dy2 O11 70.8(2)
O8 Dy2 O11 76.6(2)
O12 Dy2 O11 73.0(2)
O1 Dy2 O10 75.6(2)
O9 Dy2 O10 72.1(2)
O8 Dy2 O10 147.9(2)
O12 Dy2 O10 70.5(2)
O11 Dy2 O10 72.3(2)
O1 Dy2 O14 77.68(18)
O9 Dy2 O14 151.5(2)
O8 Dy2 O14 68.09(18)
O12 Dy2 O14 74.5(2)
O11 Dy2 O14 129.9(2)
O10 Dy2 O14 128.8(2)
O1 Dy2 O15 68.99(17)
O9 Dy2 O15 73.4(2)
O8 Dy2 O15 77.59(18)
O12 Dy2 O15 152.6(2)
O11 Dy2 O15 127.9(2)
O10 Dy2 O15 128.8(2)
O14 Dy2 O15 78.07(18)
O1 Co1 O2 165.0(2)
O1 Co1 N1 98.1(2)
O2 Co1 N1 92.5(2)
O1 Co1 N2 91.9(2)
O2 Co1 N2 99.8(2)
N1 Co1 N2 83.5(2)
O1 Co1 O15 79.0(2)
O2 Co1 O15 91.2(2)
N1 Co1 O15 174.6(2)
N2 Co1 O15 91.9(2)
O1 Co1 O13 91.3(2)
O2 Co1 O13 77.6(2)
N1 Co1 O13 92.5(2)
N2 Co1 O13 175.2(2)
O15 Co1 O13 92.21(19)
O8 Co2 O7 163.8(2)
O8 Co2 N4 99.0(3)
O7 Co2 N4 92.9(3)
O8 Co2 N3 92.5(3)
O7 Co2 N3 99.8(3)
N4 Co2 N3 83.4(3)
O8 Co2 O14 77.2(2)
O7 Co2 O14 91.5(2)
N4 Co2 O14 174.9(3)
N3 Co2 O14 93.3(2)
O8 Co2 O16 91.2(2)
O7 Co2 O16 77.0(2)
N4 Co2 O16 93.7(2)
N3 Co2 O16 175.7(3)
O14 Co2 O16 89.72(19)
C54 O8 Co2 118.3(5)
C54 O8 Dy2 122.8(6)
Co2 O8 Dy2 110.1(2)
C24 O3 Dy1 131.9(6)
C1 O1 Co1 117.7(5)
C1 O1 Dy2 124.9(5)
Co1 O1 Dy2 109.3(2)
C72 O15 Co1 117.0(5)
C72 O15 Dy2 127.7(5)
Co1 O15 Dy2 97.84(19)
C72 O16 Co2 117.2(5)
C72 O16 Dy1 128.2(5)
Co2 O16 Dy1 99.35(19)
C65 O13 Co1 115.8(5)
C65 O13 Dy1 127.7(4)
Co1 O13 Dy1 98.69(19)
C65 O14 Co2 116.8(5)
C65 O14 Dy2 128.2(4)
Co2 O14 Dy2 100.4(2)
O15 C72 O16 121.2(7)
O15 C72 C73 118.8(7)
O16 C72 C73 120.0(7)
C78 C73 C74 121.2(8)
C78 C73 C72 120.0(8)
C74 C73 C72 118.8(8)
C73 C74 C75 118.6(9)
C73 C74 H74 120.7
C75 C74 H74 120.7
N1 C12 C11 114.2(6)
N1 C12 H12A 108.7
C11 C12 H12A 108.7
N1 C12 H12B 108.7
C11 C12 H12B 108.7
H12A C12 H12B 107.6
N2 C11 C12 113.5(7)
N2 C11 H11A 108.9
C12 C11 H11A 108.9
N2 C11 H11B 108.9
C12 C11 H11B 108.9
H11A C11 H11B 107.7
C56 O9 Dy2 135.0(7)
C58 O10 Dy2 134.9(7)
C63 O12 Dy2 133.5(8)
C29 O5 Dy1 133.9(7)
C26 O4 Dy1 134.2(6)
C31 O6 Dy1 135.2(7)
C61 O11 Dy2 136.2(8)
C41 N4 C43 113.8(7)
C41 N4 C42 105.9(7)
C43 N4 C42 107.9(7)
C41 N4 Co2 107.7(5)
C43 N4 Co2 107.5(5)
C42 N4 Co2 114.3(5)
C11 N2 C9 111.4(6)
C11 N2 C10 108.9(6)
C9 N2 C10 106.9(6)
C11 N2 Co1 107.2(5)
C9 N2 Co1 108.5(5)
C10 N2 Co1 114.0(5)
C46 N3 C45 106.6(7)
C46 N3 C44 113.4(7)
C45 N3 C44 106.7(7)
C46 N3 Co2 108.5(5)
C45 N3 Co2 114.3(5)
C44 N3 Co2 107.5(5)
C22 O2 Co1 116.6(4)
C22 O2 Dy1 126.5(5)
Co1 O2 Dy1 109.4(2)
C15 C16 C17 120.1(8)
C15 C16 H16 120.0
C17 C16 H16 120.0
C73 C78 C77 119.9(10)
C73 C78 H78 120.0
C77 C78 H78 120.0
C22 C15 C16 120.9(8)
C22 C15 C14 120.1(7)
C16 C15 C14 119.0(8)
N3 C45 H45A 109.5
N3 C45 H45B 109.5
H45A C45 H45B 109.5
N3 C45 H45C 109.5
H45A C45 H45C 109.5
H45B C45 H45C 109.5
O5 C29 C30 127.3(11)
O5 C29 C28 114.7(11)
C30 C29 C28 117.9(11)
C20 C22 O2 120.9(7)
C20 C22 C15 120.3(7)
O2 C22 C15 118.6(7)
N2 C10 H10A 109.5
N2 C10 H10B 109.5
H10A C10 H10B 109.5
N2 C10 H10C 109.5
H10A C10 H10C 109.5
H10B C10 H10C 109.5
C1 C8 C7 118.0(9)
C1 C8 C9 120.9(8)
C7 C8 C9 121.1(8)
C8 C1 O1 119.4(7)
C8 C1 C2 120.7(8)
O1 C1 C2 119.9(8)
C5 C7 C8 122.6(10)
C5 C7 H7 118.7
C8 C7 H7 118.7
O10 C58 C57 126.8(11)
O10 C58 C59 115.1(12)
C57 C58 C59 118.1(12)
C33 O7 Co2 117.0(6)
C33 O7 Dy1 125.6(6)
Co2 O7 Dy1 110.2(2)
C33 C40 C39 120.2(8)
C33 C40 C41 119.3(8)
C39 C40 C41 120.5(8)
C70 C71 C66 119.9(10)
C70 C71 H71 120.1
C66 C71 H71 120.1
C20 C21 H21A 109.5
C20 C21 H21B 109.5
H21A C21 H21B 109.5
C20 C21 H21C 109.5
H21A C21 H21C 109.5
H21B C21 H21C 109.5
C36 C34 C33 117.4(8)
C36 C34 C35 121.1(9)
C33 C34 C35 121.5(8)
C71 C66 C67 121.0(8)
C71 C66 C65 120.2(9)
C67 C66 C65 118.8(8)
C8 C9 N2 114.4(7)
C8 C9 H9A 108.6
N2 C9 H9A 108.6
C8 C9 H9B 108.6
N2 C9 H9B 108.6
H9A C9 H9B 107.6
C22 C20 C19 118.9(8)
C22 C20 C21 120.4(7)
C19 C20 C21 120.7(8)
C68 C67 C66 118.8(10)
C68 C67 H67 120.6
C66 C67 H67 120.6
O12 C63 C62 126.6(11)
O12 C63 C64 114.4(12)
C62 C63 C64 118.9(11)
O7 C33 C40 120.4(8)
O7 C33 C34 120.3(7)
C40 C33 C34 119.3(8)
N3 C46 C47 113.8(8)
N3 C46 H46A 108.8
C47 C46 H46A 108.8
N3 C46 H46B 108.8
C47 C46 H46B 108.8
H46A C46 H46B 107.7
O13 C65 O14 122.4(7)
O13 C65 C66 119.4(8)
O14 C65 C66 118.2(8)
O6 C31 C30 128.8(11)
O6 C31 C32 114.7(11)
C30 C31 C32 116.5(11)
N1 C13 H13A 109.5
N1 C13 H13B 109.5
H13A C13 H13B 109.5
N1 C13 H13C 109.5
H13A C13 H13C 109.5
H13B C13 H13C 109.5
C4 C5 C7 116.8(8)
C4 C5 C6 121.4(10)
C7 C5 C6 121.8(11)
C4 C2 C1 117.8(9)
C4 C2 C3 120.9(9)
C1 C2 C3 121.2(8)
C5 C4 C2 124.0(10)
C5 C4 H4 118.0
C2 C4 H4 118.0
C2 C3 H3A 109.5
C2 C3 H3B 109.5
H3A C3 H3B 109.5
C2 C3 H3C 109.5
H3A C3 H3C 109.5
H3B C3 H3C 109.5
F24 C64 F23 107.7(12)
F24 C64 F22 106.7(15)
F23 C64 F22 104.9(12)
F24 C64 C63 110.3(12)
F23 C64 C63 115.5(14)
F22 C64 C63 111.3(11)
N4 C41 C40 114.8(8)
N4 C41 H41A 108.6
C40 C41 H41A 108.6
N4 C41 H41B 108.6
C40 C41 H41B 108.6
H41A C41 H41B 107.5
F3 C23 F2 106.8(9)
F3 C23 F1 108.2(10)
F2 C23 F1 106.2(7)
F3 C23 C24 113.6(8)
F2 C23 C24 111.8(9)
F1 C23 C24 109.9(9)
C52 C53 H53A 109.5
C52 C53 H53B 109.5
H53A C53 H53B 109.5
C52 C53 H53C 109.5
H53A C53 H53C 109.5
H53B C53 H53C 109.5
C51 C52 C54 118.9(10)
C51 C52 C53 120.1(10)
C54 C52 C53 121.0(8)
O8 C54 C47 119.1(8)
O8 C54 C52 120.6(8)
C47 C54 C52 120.4(8)
C19 C17 C16 116.4(8)
C19 C17 C18 124.6(10)
C16 C17 C18 118.9(9)
C12 N1 C14 112.8(7)
C12 N1 C13 108.5(6)
C14 N1 C13 105.6(7)
C12 N1 Co1 107.7(5)
C14 N1 Co1 108.1(5)
C13 N1 Co1 114.3(5)
C69 C68 C67 119.0(11)
C69 C68 H68 120.5
C67 C68 H68 120.5
C68 C69 C70 123.2(10)
C68 C69 H69 118.4
C70 C69 H69 118.4
C37 C36 C34 123.7(9)
C37 C36 H36 118.2
C34 C36 H36 118.2
C71 C70 C69 118.2(10)
C71 C70 H70 120.9
C69 C70 H70 120.9
C37 C39 C40 121.7(8)
C37 C39 H39 119.2
C40 C39 H39 119.2
C52 C51 C49 122.1(10)
C52 C51 H51 119.0
C49 C51 H51 119.0
F18 C59 F17 107.9(14)
F18 C59 F16 106.4(13)
F17 C59 F16 104.3(12)
F18 C59 C58 116.1(12)
F17 C59 C58 112.1(11)
F16 C59 C58 109.2(12)
F6 C27 F4 104.2(11)
F6 C27 F5 109.1(10)
F4 C27 F5 108.5(10)
F6 C27 C26 112.5(9)
F4 C27 C26 112.5(9)
F5 C27 C26 109.9(10)
C58 C57 C56 122.7(12)
C58 C57 H57 118.6
C56 C57 H57 118.6
O3 C24 C25 128.2(9)
O3 C24 C23 112.3(9)
C25 C24 C23 119.3(9)
C20 C19 C17 123.3(9)
C20 C19 H19 118.3
C17 C19 H19 118.3
C31 C30 C29 120.1(11)
C31 C30 H30 119.9
C29 C30 H30 119.9
N1 C14 C15 113.5(7)
N1 C14 H14A 108.9
C15 C14 H14A 108.9
N1 C14 H14B 108.9
C15 C14 H14B 108.9
H14A C14 H14B 107.7
C36 C37 C39 117.6(8)
C36 C37 C38 121.7(9)
C39 C37 C38 120.7(9)
N4 C43 C44 113.7(7)
N4 C43 H43A 108.8
C44 C43 H43A 108.8
N4 C43 H43B 108.8
C44 C43 H43B 108.8
H43A C43 H43B 107.7
C54 C47 C48 119.7(10)
C54 C47 C46 121.3(8)
C48 C47 C46 118.9(10)
C47 C48 C49 121.2(11)
C47 C48 H48 119.4
C49 C48 H48 119.4
C17 C18 H18A 109.5
C17 C18 H18B 109.5
H18A C18 H18B 109.5
C17 C18 H18C 109.5
H18A C18 H18C 109.5
H18B C18 H18C 109.5
C61 C62 C63 122.2(11)
C61 C62 H62 118.9
C63 C62 H62 118.9
O11 C61 C62 125.3(12)
O11 C61 C60 117.8(13)
C62 C61 C60 116.8(12)
C48 C49 C51 117.6(10)
C48 C49 C50 121.6(13)
C51 C49 C50 120.6(12)
F11 C32 F12 108.8(12)
F11 C32 F10 105.1(15)
F12 C32 F10 103.1(12)
F11 C32 C31 113.4(11)
F12 C32 C31 115.7(13)
F10 C32 C31 109.8(10)
N3 C44 C43 113.0(7)
N3 C44 H44A 109.0
C43 C44 H44A 109.0
N3 C44 H44B 109.0
C43 C44 H44B 109.0
H44A C44 H44B 107.8
C34 C35 H35A 109.5
C34 C35 H35B 109.5
H35A C35 H35B 109.5
C34 C35 H35C 109.5
H35A C35 H35C 109.5
H35B C35 H35C 109.5
C76 C75 C74 120.0(9)
C76 C75 H75 120.0
C74 C75 H75 120.0
C77 C76 C75 120.5(9)
C77 C76 H76 119.7
C75 C76 H76 119.7
C37 C38 H38A 109.5
C37 C38 H38B 109.5
H38A C38 H38B 109.5
C37 C38 H38C 109.5
H38A C38 H38C 109.5
H38B C38 H38C 109.5
C76 C77 C78 119.8(10)
C76 C77 H77 120.1
C78 C77 H77 120.1
O4 C26 C25 126.1(9)
O4 C26 C27 115.9(9)
C25 C26 C27 118.0(9)
C24 C25 C26 121.8(9)
C24 C25 H25 119.1
C26 C25 H25 119.1
O9 C56 C57 125.9(12)
O9 C56 C55 116.6(11)
C57 C56 C55 117.5(11)
F14 C55 F13 105.4(12)
F14 C55 F15 107.0(11)
F13 C55 F15 99.7(13)
F14 C55 C56 119.2(12)
F13 C55 C56 110.5(10)
F15 C55 C56 113.0(11)
C49 C50 H50A 109.5
C49 C50 H50B 109.5
H50A C50 H50B 109.5
C49 C50 H50C 109.5
H50A C50 H50C 109.5
H50B C50 H50C 109.5
C5 C6 H6A 109.5
C5 C6 H6B 109.5
H6A C6 H6B 109.5
C5 C6 H6C 109.5
H6A C6 H6C 109.5
H6B C6 H6C 109.5
N4 C42 H42A 109.5
N4 C42 H42B 109.5
H42A C42 H42B 109.5
N4 C42 H42C 109.5
H42A C42 H42C 109.5
H42B C42 H42C 109.5
F9 C28 F7 111.5(17)
F9 C28 F8 102.6(16)
F7 C28 F8 96.6(16)
F9 C28 C29 113.9(12)
F7 C28 C29 114.0(14)
F8 C28 C29 116.5(11)
F21 C60 F20 106.9(12)
F21 C60 F19 105.6(14)
F20 C60 F19 100.3(11)
F21 C60 C61 115.0(11)
F20 C60 C61 114.9(15)
F19 C60 C61 112.6(12)

loop_
_geom_bond_atom_site_label_1
_geom_bond_atom_site_label_2
_geom_bond_distance
F17 C59 1.301(14)
Dy1 O2 2.304(5)
Dy1 O7 2.320(6)
Dy1 O3 2.337(5)
Dy1 O6 2.347(6)
Dy1 O5 2.387(6)
Dy1 O4 2.382(6)
Dy1 O16 2.433(5)
Dy1 O13 2.441(5)
Dy2 O1 2.320(5)
Dy2 O9 2.338(6)
Dy2 O8 2.335(5)
Dy2 O12 2.341(7)
Dy2 O11 2.375(7)
Dy2 O10 2.389(7)
Dy2 O14 2.423(5)
Dy2 O15 2.473(5)
Co1 O1 2.030(5)
Co1 O2 2.049(5)
Co1 N1 2.167(7)
Co1 N2 2.176(6)
Co1 O15 2.236(5)
Co1 O13 2.244(5)
Co2 O8 2.028(6)
Co2 O7 2.038(6)
Co2 N4 2.177(6)
Co2 N3 2.177(7)
Co2 O14 2.235(5)
Co2 O16 2.257(5)
O8 C54 1.375(10)
O3 C24 1.280(12)
O1 C1 1.378(9)
O15 C72 1.263(9)
O16 C72 1.278(10)
O13 C65 1.248(10)
O14 C65 1.273(10)
C72 C73 1.486(11)
C73 C78 1.379(13)
C73 C74 1.396(13)
C74 C75 1.420(12)
C74 H74 0.9300
C12 N1 1.470(10)
C12 C11 1.515(12)
C12 H12A 0.9700
C12 H12B 0.9700
C11 N2 1.484(10)
C11 H11A 0.9700
C11 H11B 0.9700
O9 C56 1.282(12)
O10 C58 1.244(14)
O12 C63 1.250(13)
O5 C29 1.249(13)
O4 C26 1.238(12)
O6 C31 1.239(13)
O11 C61 1.220(14)
N4 C41 1.471(13)
N4 C43 1.483(12)
N4 C42 1.487(11)
N2 C9 1.490(10)
N2 C10 1.500(10)
N3 C46 1.468(12)
N3 C45 1.485(11)
N3 C44 1.505(11)
O2 C22 1.391(9)
C16 C15 1.399(12)
C16 C17 1.435(14)
C16 H16 0.9300
C78 C77 1.414(13)
C78 H78 0.9300
C15 C22 1.392(11)
C15 C14 1.504(12)
C45 H45A 0.9600
C45 H45B 0.9600
C45 H45C 0.9600
C29 C30 1.401(16)
C29 C28 1.502(17)
C22 C20 1.386(12)
C10 H10A 0.9600
C10 H10B 0.9600
C10 H10C 0.9600
C8 C1 1.376(12)
C8 C7 1.417(12)
C8 C9 1.467(13)
C1 C2 1.414(13)
C7 C5 1.376(14)
C7 H7 0.9300
C58 C57 1.379(19)
C58 C59 1.531(17)
O7 C33 1.351(10)
C40 C33 1.393(12)
C40 C39 1.409(12)
C40 C41 1.508(13)
C71 C70 1.367(13)
C71 C66 1.384(13)
C71 H71 0.9300
C21 C20 1.514(12)
C21 H21A 0.9600
C21 H21B 0.9600
C21 H21C 0.9600
C34 C36 1.407(12)
C34 C33 1.434(13)
C34 C35 1.486(13)
C66 C67 1.389(13)
C66 C65 1.502(11)
C9 H9A 0.9700
C9 H9B 0.9700
C20 C19 1.393(12)
C67 C68 1.388(13)
C67 H67 0.9300
C63 C62 1.446(18)
C63 C64 1.507(19)
C46 C47 1.508(13)
C46 H46A 0.9700
C46 H46B 0.9700
C31 C30 1.387(17)
C31 C32 1.522(16)
C13 N1 1.488(10)
C13 H13A 0.9600
C13 H13B 0.9600
C13 H13C 0.9600
C5 C4 1.374(16)
C5 C6 1.511(13)
C2 C4 1.376(14)
C2 C3 1.519(13)
C4 H4 0.9300
C3 H3A 0.9600
C3 H3B 0.9600
C3 H3C 0.9600
C64 F24 1.258(18)
C64 F23 1.314(14)
C64 F22 1.311(16)
F1 C23 1.337(14)
F3 C23 1.305(12)
C41 H41A 0.9700
C41 H41B 0.9700
C23 F2 1.335(12)
C23 C24 1.527(14)
C53 C52 1.504(15)
C53 H53A 0.9600
C53 H53B 0.9600
C53 H53C 0.9600
C52 C51 1.379(14)
C52 C54 1.409(13)
C54 C47 1.377(14)
C17 C19 1.402(14)
C17 C18 1.508(13)
N1 C14 1.478(11)
F11 C32 1.284(18)
C68 C69 1.349(18)
C68 H68 0.9300
C69 C70 1.383(17)
C69 H69 0.9300
F10 C32 1.304(15)
C36 C37 1.383(13)
C36 H36 0.9300
C70 H70 0.9300
F12 C32 1.304(15)
C39 C37 1.383(14)
C39 H39 0.9300
F6 C27 1.304(13)
F18 C59 1.275(18)
F16 C59 1.346(18)
F5 C27 1.332(14)
F4 C27 1.329(13)
C51 C49 1.396(18)
C51 H51 0.9300
C27 C26 1.535(15)
C57 C56 1.401(18)
C57 H57 0.9300
C24 C25 1.377(14)
C19 H19 0.9300
C30 H30 0.9300
C14 H14A 0.9700
C14 H14B 0.9700
C37 C38 1.519(12)
C43 C44 1.514(13)
C43 H43A 0.9700
C43 H43B 0.9700
C47 C48 1.392(15)
C48 C49 1.401(17)
C48 H48 0.9300
C18 H18A 0.9600
C18 H18B 0.9600
C18 H18C 0.9600
C62 C61 1.410(18)
C62 H62 0.9300
C61 C60 1.460(19)
C49 C50 1.512(16)
C44 H44A 0.9700
C44 H44B 0.9700
C35 H35A 0.9600
C35 H35B 0.9600
C35 H35C 0.9600
C75 C76 1.397(17)
C75 H75 0.9300
C76 C77 1.378(17)
C76 H76 0.9300
C38 H38A 0.9600
C38 H38B 0.9600
C38 H38C 0.9600
C77 H77 0.9300
C26 C25 1.398(14)
C25 H25 0.9300
C56 C55 1.454(17)
C55 F14 1.290(14)
C55 F13 1.316(15)
C55 F15 1.322(16)
C50 H50A 0.9600
C50 H50B 0.9600
C50 H50C 0.9600
C6 H6A 0.9600
C6 H6B 0.9600
C6 H6C 0.9600
C42 H42A 0.9600
C42 H42B 0.9600
C42 H42C 0.9600
C28 F9 1.199(16)
C28 F7 1.210(16)
C28 F8 1.243(17)
F21 C60 1.309(15)
F20 C60 1.310(17)
F19 C60 1.350(19)
